data_2215762
loop_
_publ_author_name
'Lemoine, Pascale'
'Viossat, Bernard'
'Brion, Jean Daniel'
'Bekaert, Alain'

_publ_section_title
;
 Tetrakis[(<i>R</i>)-lactamide-\k^2^<i>O</i>,<i>O</i>']strontium(II)
 dibromide
;
_journal_coeditor_code BG2119
_journal_issue 11
_journal_name_full 'Acta Crystallographica Section E'
_journal_page_first m2844
_journal_page_last m2845
_journal_paper_doi 10.1107/S1600536807052646
_journal_volume 63
_journal_year 2007
_chemical_formula_iupac '[Sr (C3 H7 N O2)4] Br2'
_chemical_formula_moiety 'C12 H28 N4 O8 Sr 2+, 2(Br -)'
_chemical_formula_sum 'C12 H28 Br2 N4 O8 Sr'
_chemical_formula_weight 603.82
_chemical_name_common
;
Tetrakis[(<i>R</i>)-lactamide-\k^2^<i>O</i>,<i>O</i>']strontium(II) dibromide
;
_chemical_name_systematic
;Tetrakis[(<i>R</i>)-propionamide-\k^2^<i>O</i>,<i>O</i>']strontium(II)
 dibromide
;
_space_group_IT_number 18
_symmetry_cell_setting orthorhombic
_symmetry_space_group_name_Hall 'P 2 2ab'
_symmetry_space_group_name_H-M 'P 21 21 2'
_atom_sites_solution_hydrogens geom
_atom_sites_solution_primary direct
_atom_sites_solution_secondary difmap
_cell_angle_alpha 90.00
_cell_angle_beta 90.00
_cell_angle_gamma 90.00
_cell_formula_units_Z 2
_cell_length_a 10.385(2)
_cell_length_b 17.919(2)
_cell_length_c 6.3080(10)
_cell_measurement_reflns_used 25
_cell_measurement_temperature 293(2)
_cell_measurement_theta_max 10.35
_cell_measurement_theta_min 3.23
_cell_volume 1173.8(3)
_computing_cell_refinement 'CAD-4 EXPRESS (Enraf--Nonius, 1994)'
_computing_data_collection 'CAD-4 EXPRESS (Enraf--Nonius, 1994)'
_computing_data_reduction 'XCAD4 (Harms & Wocadlo, 1995)'
_computing_molecular_graphics 'CAMERON (Watkin <i>et al.</i>,  1996)'
_computing_publication_material 'WinGX (Version 1.63.02; Farrugia, 1999)'
_computing_structure_refinement 'SHELXL97 (Sheldrick, 1997)'
_computing_structure_solution 'SIR92 (Altomare <i>et al.</i>,  1994)'
_diffrn_ambient_temperature 293(2)
_diffrn_measured_fraction_theta_full 0.991
_diffrn_measured_fraction_theta_max 0.991
_diffrn_measurement_device_type 'Enraf--Nonius CAD-4'
_diffrn_measurement_method \w--2\q
_diffrn_radiation_monochromator graphite
_diffrn_radiation_source 'fine-focus sealed tube'
_diffrn_radiation_type MoK\a
_diffrn_radiation_wavelength 0.71073
_diffrn_reflns_av_R_equivalents 0.0671
_diffrn_reflns_av_sigmaI/netI 0.0871
_diffrn_reflns_limit_h_max 14
_diffrn_reflns_limit_h_min -14
_diffrn_reflns_limit_k_max 25
_diffrn_reflns_limit_k_min 0
_diffrn_reflns_limit_l_max 8
_diffrn_reflns_limit_l_min 0
_diffrn_reflns_number 7106
_diffrn_reflns_theta_full 30.04
_diffrn_reflns_theta_max 30.04
_diffrn_reflns_theta_min 2.27
_diffrn_standards_decay_% 1
_diffrn_standards_interval_time 60
_diffrn_standards_number 3
_exptl_absorpt_coefficient_mu 5.741
_exptl_absorpt_correction_T_max 0.50
_exptl_absorpt_correction_T_min 0.27
_exptl_absorpt_correction_type empirical
_exptl_absorpt_process_details
;
[multi-scan (Blessing, 1995)]
;
_exptl_crystal_colour colourless
_exptl_crystal_density_diffrn 1.708
_exptl_crystal_density_method 'not measured'
_exptl_crystal_description parallelepiped
_exptl_crystal_F_000 600
_exptl_crystal_size_max 0.25
_exptl_crystal_size_mid 0.16
_exptl_crystal_size_min 0.12
_refine_diff_density_max 0.679
_refine_diff_density_min -1.769
_refine_ls_abs_structure_details 'Flack (1983), 1415 Friedel pairs'
_refine_ls_abs_structure_Flack -0.017(15)
_refine_ls_extinction_method none
_refine_ls_goodness_of_fit_ref 0.987
_refine_ls_hydrogen_treatment mixed
_refine_ls_matrix_type full
_refine_ls_number_parameters 130
_refine_ls_number_reflns 3407
_refine_ls_number_restraints 2
_refine_ls_restrained_S_all 0.987
_refine_ls_R_factor_all 0.0906
_refine_ls_R_factor_gt 0.0454
_refine_ls_shift/su_max 0.000
_refine_ls_shift/su_mean 0.000
_refine_ls_structure_factor_coef Fsqd
_refine_ls_weighting_details 'calc w=1/[\s^2^(Fo^2^)+(0.0439P)^2^] where P=(Fo^2^+2Fc^2^)/3'
_refine_ls_weighting_scheme calc
_refine_ls_wR_factor_gt 0.974
_refine_ls_wR_factor_ref 0.1108
_reflns_number_gt 2379
_reflns_number_total 3407
_reflns_threshold_expression I>2\s(I)
_cod_data_source_file bg2119.cif
_cod_data_source_block I
_cod_original_sg_symbol_Hall P22ab
_cod_original_formula_sum 'C12 H28 Br2 N4 O8 Sr1'
_cod_database_code 2215762
_cod_database_fobs_code 2215762

loop_
_symmetry_equiv_pos_as_xyz
'x, y, z'
'-x, -y, z'
'x+1/2, -y+1/2, -z'
'-x+1/2, y+1/2, -z'

loop_
_atom_site_type_symbol
_atom_site_label
_atom_site_fract_x
_atom_site_fract_y
_atom_site_fract_z
_atom_site_U_iso_or_equiv
_atom_site_adp_type
_atom_site_calc_flag
_atom_site_refinement_flags
_atom_site_occupancy
Sr Sr1 0.5000 0.5000 0.22123(9) 0.02564(14) Uani d S 1
Br Br2 0.46507(5) 0.22333(3) 0.18621(9) 0.04246(16) Uani d . 1
O O1 0.6729(4) 0.4010(2) 0.1870(6) 0.0382(8) Uani d . 1
N N1 0.8257(5) 0.3235(3) 0.3141(8) 0.0451(11) Uani d . 1
H H1A 0.8500 0.3105 0.1891 0.054 Uiso calc R 1
H H1B 0.8631 0.3049 0.4237 0.054 Uiso calc R 1
C C1 0.7299(5) 0.3726(3) 0.3381(9) 0.0339(11) Uani d . 1
O O2 0.6163(5) 0.4554(2) 0.5510(5) 0.0532(12) Uani d D 1
C C2 0.6915(5) 0.3896(3) 0.5667(8) 0.0358(11) Uani d . 1
H H2 0.7692 0.4003 0.6494 0.043 Uiso calc R 1
C C3 0.6207(6) 0.3266(4) 0.6677(10) 0.0531(15) Uani d . 1
H H3A 0.5987 0.3398 0.8107 0.080 Uiso calc R 1
H H3B 0.6743 0.2830 0.6685 0.080 Uiso calc R 1
H H3C 0.5435 0.3166 0.5889 0.080 Uiso calc R 1
O O6 0.3820(4) 0.4505(2) -0.1029(5) 0.0395(8) Uani d . 1
N N6 0.2431(5) 0.3752(3) -0.2688(7) 0.0512(13) Uani d . 1
H H6A 0.2706 0.3886 -0.3916 0.061 Uiso calc R 1
H H6B 0.1821 0.3429 -0.2586 0.061 Uiso calc R 1
C C6 0.2940(5) 0.4038(3) -0.0976(8) 0.0315(10) Uani d . 1
O O7 0.3377(3) 0.3834(2) 0.2705(6) 0.0310(7) Uani d D 1
C C7 0.2392(5) 0.3787(3) 0.1129(7) 0.0293(10) Uani d . 1
H H7 0.2085 0.3271 0.1016 0.035 Uiso calc R 1
C C8 0.1284(6) 0.4296(4) 0.1775(11) 0.0549(16) Uani d . 1
H H8A 0.0944 0.4135 0.3114 0.082 Uiso calc R 1
H H8B 0.0619 0.4274 0.0720 0.082 Uiso calc R 1
H H8C 0.1592 0.4799 0.1899 0.082 Uiso calc R 1
H H2A 0.616(6) 0.478(3) 0.664(5) 0.048(13) Uiso d D 1
H H7A 0.377(5) 0.3439(18) 0.284(10) 0.048(13) Uiso d D 1

loop_
_atom_site_aniso_label
_atom_site_aniso_U_11
_atom_site_aniso_U_22
_atom_site_aniso_U_33
_atom_site_aniso_U_12
_atom_site_aniso_U_13
_atom_site_aniso_U_23
Sr1 0.0258(3) 0.0306(3) 0.0205(2) -0.0015(2) 0.000 0.000
Br2 0.0340(3) 0.0484(3) 0.0450(3) 0.0041(2) 0.0001(2) -0.0050(2)
O1 0.046(2) 0.046(2) 0.0221(17) 0.0127(16) 0.0012(16) -0.0005(15)
N1 0.045(3) 0.055(3) 0.036(2) 0.021(2) 0.009(2) 0.000(2)
C1 0.032(3) 0.033(3) 0.036(3) -0.003(2) 0.005(2) 0.001(2)
O2 0.075(3) 0.059(3) 0.026(2) 0.034(2) -0.0096(19) -0.0134(18)
C2 0.039(3) 0.042(3) 0.027(2) 0.013(2) -0.004(2) -0.004(2)
C3 0.051(3) 0.070(4) 0.038(3) 0.002(3) 0.007(3) 0.009(3)
O6 0.043(2) 0.050(2) 0.0253(16) -0.0210(18) 0.0001(15) 0.0049(16)
N6 0.053(3) 0.074(4) 0.027(2) -0.032(3) -0.001(2) 0.003(2)
C6 0.028(3) 0.038(3) 0.029(2) -0.002(2) -0.0001(19) 0.000(2)
O7 0.0345(17) 0.0374(18) 0.0212(16) -0.0033(14) -0.0022(13) 0.0008(14)
C7 0.030(3) 0.036(3) 0.022(2) -0.006(2) 0.0018(18) 0.0018(18)
C8 0.033(3) 0.079(4) 0.053(4) 0.005(3) 0.007(3) -0.007(3)

loop_
_atom_type_symbol
_atom_type_description
_atom_type_scat_dispersion_real
_atom_type_scat_dispersion_imag
_atom_type_scat_source
C C 0.0033 0.0016 'International Tables Vol C Tables 4.2.6.8 and 6.1.1.4'
Sr Sr -1.5307 3.2498 'International Tables Vol C Tables 4.2.6.8 and 6.1.1.4'
O O 0.0106 0.0060 'International Tables Vol C Tables 4.2.6.8 and 6.1.1.4'
N N 0.0061 0.0033 'International Tables Vol C Tables 4.2.6.8 and 6.1.1.4'
H H 0.0000 0.0000 'International Tables Vol C Tables 4.2.6.8 and 6.1.1.4'
Br Br -0.2901 2.4595 'International Tables Vol C Tables 4.2.6.8 and 6.1.1.4'

loop_
_geom_angle_atom_site_label_1
_geom_angle_atom_site_label_2
_geom_angle_atom_site_label_3
_geom_angle_site_symmetry_1
_geom_angle_site_symmetry_3
_geom_angle
O1 Sr1 O1 2_665 . 170.23(17)
O1 Sr1 O2 2_665 . 128.95(12)
O1 Sr1 O2 . . 60.74(12)
O1 Sr1 O2 2_665 2_665 60.74(12)
O1 Sr1 O2 . 2_665 128.95(12)
O2 Sr1 O2 . 2_665 69.71(18)
O1 Sr1 O6 2_665 . 80.46(13)
O1 Sr1 O6 . . 91.65(13)
O2 Sr1 O6 . . 141.18(13)
O2 Sr1 O6 2_665 . 122.69(15)
O1 Sr1 O6 2_665 2_665 91.65(13)
O1 Sr1 O6 . 2_665 80.46(13)
O2 Sr1 O6 . 2_665 122.69(15)
O2 Sr1 O6 2_665 2_665 141.18(13)
O6 Sr1 O6 . 2_665 73.01(15)
O1 Sr1 O7 2_665 2_665 84.87(12)
O1 Sr1 O7 . 2_665 96.26(12)
O2 Sr1 O7 . 2_665 81.50(13)
O2 Sr1 O7 2_665 2_665 87.64(14)
O6 Sr1 O7 . 2_665 131.51(11)
O6 Sr1 O7 2_665 2_665 61.46(11)
O1 Sr1 O7 2_665 . 96.26(12)
O1 Sr1 O7 . . 84.87(12)
O2 Sr1 O7 . . 87.64(14)
O2 Sr1 O7 2_665 . 81.50(13)
O6 Sr1 O7 . . 61.46(11)
O6 Sr1 O7 2_665 . 131.51(11)
O7 Sr1 O7 2_665 . 166.78(15)
C1 O1 Sr1 . . 124.3(3)
C1 N1 H1A . . 120.0
C1 N1 H1B . . 120.0
H1A N1 H1B . . 120.0
O1 C1 N1 . . 122.8(5)
O1 C1 C2 . . 121.5(5)
N1 C1 C2 . . 115.6(5)
C2 O2 Sr1 . . 125.6(3)
C2 O2 H2A . . 111(4)
Sr1 O2 H2A . . 124(4)
O2 C2 C3 . . 112.8(5)
O2 C2 C1 . . 104.1(4)
C3 C2 C1 . . 112.4(5)
O2 C2 H2 . . 109.1
C3 C2 H2 . . 109.1
C1 C2 H2 . . 109.1
C2 C3 H3A . . 109.5
C2 C3 H3B . . 109.5
H3A C3 H3B . . 109.5
C2 C3 H3C . . 109.5
H3A C3 H3C . . 109.5
H3B C3 H3C . . 109.5
C6 O6 Sr1 . . 124.7(3)
C6 N6 H6A . . 120.0
C6 N6 H6B . . 120.0
H6A N6 H6B . . 120.0
O6 C6 N6 . . 122.7(5)
O6 C6 C7 . . 120.1(5)
N6 C6 C7 . . 117.1(4)
C7 O7 Sr1 . . 114.3(3)
C7 O7 H7A . . 112(5)
Sr1 O7 H7A . . 112(4)
O7 C7 C6 . . 108.9(4)
O7 C7 C8 . . 108.6(4)
C6 C7 C8 . . 109.9(4)
O7 C7 H7 . . 109.8
C6 C7 H7 . . 109.8
C8 C7 H7 . . 109.8
C7 C8 H8A . . 109.5
C7 C8 H8B . . 109.5
H8A C8 H8B . . 109.5
C7 C8 H8C . . 109.5
H8A C8 H8C . . 109.5
H8B C8 H8C . . 109.5

loop_
_geom_bond_atom_site_label_1
_geom_bond_atom_site_label_2
_geom_bond_site_symmetry_2
_geom_bond_distance
_geom_bond_publ_flag
Sr1 O1 2_665 2.533(3) ?
Sr1 O1 . 2.533(3) y
Sr1 O2 . 2.535(4) y
Sr1 O2 2_665 2.535(4) ?
Sr1 O6 . 2.544(4) y
Sr1 O6 2_665 2.544(4) ?
Sr1 O7 2_665 2.703(3) ?
Sr1 O7 . 2.703(3) y
O1 C1 . 1.232(6) ?
N1 C1 . 1.337(7) ?
N1 H1A . 0.8600 ?
N1 H1B . 0.8600 ?
C1 C2 . 1.526(7) ?
O2 C2 . 1.417(6) ?
O2 H2A . 0.82(4) ?
C2 C3 . 1.490(8) ?
C2 H2 . 0.9800 ?
C3 H3A . 0.9600 ?
C3 H3B . 0.9600 ?
C3 H3C . 0.9600 ?
O6 C6 . 1.239(6) ?
N6 C6 . 1.307(7) ?
N6 H6A . 0.8600 ?
N6 H6B . 0.8600 ?
C6 C7 . 1.513(7) ?
O7 C7 . 1.429(6) ?
O7 H7A . 0.82(4) ?
C7 C8 . 1.523(7) ?
C7 H7 . 0.9800 ?
C8 H8A . 0.9600 ?
C8 H8B . 0.9600 ?
C8 H8C . 0.9600 ?

loop_
_geom_hbond_atom_site_label_D
_geom_hbond_atom_site_label_H
_geom_hbond_atom_site_label_A
_geom_hbond_site_symmetry_A
_geom_hbond_distance_DH
_geom_hbond_distance_HA
_geom_hbond_distance_DA
_geom_hbond_angle_DHA
O7 H7A Br2 . 0.82(4) 2.43(3) 3.203(4) 158(6)
N1 H1A Br2 3 0.86 2.72 3.572(5) 171
N1 H1B Br2 3_556 0.86 2.73 3.568(5) 167
O2 H2A O6 2_666 0.82(4) 1.95(4) 2.759(5) 169(6)
N6 H6A O7 1_554 0.86 2.24 3.071(6) 161
N6 H6B Br2 3_455 0.86 2.59 3.424(5) 164
